data_7237055
loop_
_publ_author_name
'Ekbote, Anupama'
'Han, Si Hyun'
'Jadhav, Thaksen'
'Mobin, Shaikh M.'
'Lee, Jun Yeob'
'Misra, Rajneesh'

_publ_section_title
;
 Stimuli responsive AIE active positional isomers of phenanthroimidazole
 as non-doped emitters in OLEDs
;
_journal_issue 8
_journal_name_full 'Journal of Materials Chemistry C'
_journal_page_first 2077
_journal_paper_doi 10.1039/C7TC05450E
_journal_volume 6
_journal_year 2018
_chemical_formula_sum 'C39 H26 Br N3'
_chemical_formula_weight 616.54
_space_group_crystal_system monoclinic
_space_group_IT_number 14
_space_group_name_Hall '-P 2yn'
_space_group_name_H-M_alt 'P 1 21/n 1'
_atom_sites_solution_hydrogens geom
_audit_creation_method SHELXL-2014/7
_audit_update_record
;
2017-08-29 deposited with the CCDC.
2018-01-30 downloaded from the CCDC.
;
_cell_angle_alpha 90
_cell_angle_beta 91.926(3)
_cell_angle_gamma 90
_cell_formula_units_Z 4
_cell_length_a 16.0838(5)
_cell_length_b 6.9446(2)
_cell_length_c 26.8363(7)
_cell_measurement_reflns_used 4755
_cell_measurement_temperature 293(2)
_cell_measurement_theta_max 25.5910
_cell_measurement_theta_min 3.2810
_cell_volume 2995.80(15)
_computing_cell_refinement 'CrysAlis RED, Oxford Diffraction Ltd.,'
_computing_data_collection 'CrysAlis CCD, Oxford Diffraction Ltd.,'
_computing_data_reduction 'CrysAlis RED, Oxford Diffraction Ltd.,'
_computing_molecular_graphics Ortep3
_computing_publication_material Shelx97
_computing_structure_refinement 'SHELXL-2014/7 (Sheldrick, 2014)'
_computing_structure_solution 'SHELXS-97 (Sheldrick, 1997)'
_diffrn_ambient_temperature 293(2)
_diffrn_detector_area_resol_mean 15.9948
_diffrn_measured_fraction_theta_full 0.999
_diffrn_measured_fraction_theta_max 0.934
_diffrn_measurement_device_type 'OXFORD DIFFRACTION SUPER NOVA'
_diffrn_measurement_method \w/q-scan
_diffrn_radiation_monochromator graphite
_diffrn_radiation_source 'Micro-Focus (Mo) X-ray Source'
_diffrn_radiation_type MoK\a
_diffrn_radiation_wavelength 0.71073
_diffrn_reflns_av_R_equivalents 0.0923
_diffrn_reflns_av_unetI/netI 0.1054
_diffrn_reflns_Laue_measured_fraction_full 0.999
_diffrn_reflns_Laue_measured_fraction_max 0.934
_diffrn_reflns_limit_h_max 24
_diffrn_reflns_limit_h_min -24
_diffrn_reflns_limit_k_max 8
_diffrn_reflns_limit_k_min -10
_diffrn_reflns_limit_l_max 38
_diffrn_reflns_limit_l_min -39
_diffrn_reflns_number 37707
_diffrn_reflns_point_group_measured_fraction_full 0.999
_diffrn_reflns_point_group_measured_fraction_max 0.934
_diffrn_reflns_theta_full 25.242
_diffrn_reflns_theta_max 32.252
_diffrn_reflns_theta_min 2.911
_exptl_absorpt_coefficient_mu 1.405
_exptl_absorpt_correction_T_max 1.00000
_exptl_absorpt_correction_T_min 0.78417
_exptl_absorpt_correction_type multi-scan
_exptl_absorpt_process_details
;
CrysAlisPro, Agilent Technologies,
Version 1.171.37.35 (release 13-08-2014 CrysAlis171 .NET)
(compiled Aug 13 2014,18:06:01)
Empirical absorption correction using spherical harmonics,
 implemented in SCALE3 ABSPACK scaling algorithm.
;
_exptl_crystal_colour colorless
_exptl_crystal_density_diffrn 1.367
_exptl_crystal_density_method 'not measured'
_exptl_crystal_description block
_exptl_crystal_F_000 1264
_exptl_crystal_size_max 0.260
_exptl_crystal_size_mid 0.210
_exptl_crystal_size_min 0.180
_refine_diff_density_max 0.351
_refine_diff_density_min -0.531
_refine_diff_density_rms 0.058
_refine_ls_extinction_coef 0.0014(3)
_refine_ls_extinction_expression Fc^*^=kFc[1+0.001xFc^2^\l^3^/sin(2\q)]^-1/4^
_refine_ls_extinction_method 'SHELXL-2014/7 (Sheldrick 2014'
_refine_ls_goodness_of_fit_ref 1.005
_refine_ls_hydrogen_treatment constr
_refine_ls_matrix_type full
_refine_ls_number_parameters 389
_refine_ls_number_reflns 9935
_refine_ls_number_restraints 0
_refine_ls_restrained_S_all 1.005
_refine_ls_R_factor_all 0.1815
_refine_ls_R_factor_gt 0.0630
_refine_ls_shift/su_max 0.001
_refine_ls_shift/su_mean 0.000
_refine_ls_structure_factor_coef Fsqd
_refine_ls_weighting_details 'w=1/[\s^2^(Fo^2^)+(0.0457P)^2^] where P=(Fo^2^+2Fc^2^)/3'
_refine_ls_weighting_scheme calc
_refine_ls_wR_factor_gt 0.1208
_refine_ls_wR_factor_ref 0.1661
_reflns_Friedel_coverage 0.000
_reflns_number_gt 3967
_reflns_number_total 9935
_reflns_threshold_expression 'I > 2\s(I)'
_cod_data_source_file c7tc05450e2.cif
_cod_data_source_block shelx_CCDC2
_cod_original_sg_symbol_H-M 'P 21/n'
_cod_database_code 7237055
_shelx_shelxl_version_number 2014/7
_shelx_space_group_comment
;
The symmetry employed for this shelxl refinement is uniquely defined
by the following loop, which should always be used as a source of
symmetry information in preference to the above space-group names.
They are only intended as comments.
;
_shelx_estimated_absorpt_t_min 0.711
_shelx_estimated_absorpt_t_max 0.786

loop_
_space_group_symop_operation_xyz
'x, y, z'
'-x+1/2, y+1/2, -z+1/2'
'-x, -y, -z'
'x-1/2, -y-1/2, z-1/2'

loop_
_atom_site_label
_atom_site_type_symbol
_atom_site_fract_x
_atom_site_fract_y
_atom_site_fract_z
_atom_site_U_iso_or_equiv
_atom_site_adp_type
_atom_site_occupancy
_atom_site_site_symmetry_order
_atom_site_calc_flag
_atom_site_refinement_flags_posn
_atom_site_refinement_flags_adp
Br1 Br 0.49796(3) 0.63596(6) 0.94118(2) 0.07211(18) Uani 1 1 d . .
N1 N 0.29723(14) 0.6449(3) 0.70119(8) 0.0350(5) Uani 1 1 d . .
N2 N 0.19345(14) 0.6468(3) 0.75457(8) 0.0375(6) Uani 1 1 d . .
N3 N 0.61030(17) 0.5936(4) 0.61517(10) 0.0576(8) Uani 1 1 d . .
C1 C 0.22319(18) 0.6424(4) 0.67273(10) 0.0354(6) Uani 1 1 d . .
C2 C 0.20790(19) 0.6340(4) 0.61943(10) 0.0400(7) Uani 1 1 d . .
C3 C 0.2696(2) 0.6175(4) 0.58387(11) 0.0544(9) Uani 1 1 d . .
H3 H 0.3253 0.6149 0.5942 0.065 Uiso 1 1 calc R U
C4 C 0.2486(3) 0.6051(5) 0.53410(12) 0.0678(11) Uani 1 1 d . .
H4 H 0.2902 0.5925 0.5110 0.081 Uiso 1 1 calc R U
C5 C 0.1664(3) 0.6113(5) 0.51786(13) 0.0708(11) Uani 1 1 d . .
H5 H 0.1526 0.6049 0.4840 0.085 Uiso 1 1 calc R U
C6 C 0.1054(2) 0.6268(4) 0.55158(12) 0.0577(9) Uani 1 1 d . .
H6 H 0.0503 0.6299 0.5400 0.069 Uiso 1 1 calc R U
C7 C 0.1226(2) 0.6384(4) 0.60340(11) 0.0435(7) Uani 1 1 d . .
C8 C 0.05612(19) 0.6464(4) 0.63890(11) 0.0441(7) Uani 1 1 d . .
C9 C -0.0288(2) 0.6499(5) 0.62455(14) 0.0585(9) Uani 1 1 d . .
H9 H -0.0438 0.6506 0.5908 0.070 Uiso 1 1 calc R U
C10 C -0.0895(2) 0.6522(5) 0.65853(16) 0.0743(12) Uani 1 1 d . .
H10 H -0.1449 0.6555 0.6475 0.089 Uiso 1 1 calc R U
C11 C -0.0703(2) 0.6497(5) 0.70947(15) 0.0673(10) Uani 1 1 d . .
H11 H -0.1124 0.6494 0.7324 0.081 Uiso 1 1 calc R U
C12 C 0.01134(19) 0.6477(4) 0.72530(13) 0.0504(8) Uani 1 1 d . .
H12 H 0.0248 0.6466 0.7593 0.060 Uiso 1 1 calc R U
C13 C 0.07520(19) 0.6474(4) 0.69083(11) 0.0410(7) Uani 1 1 d . .
C14 C 0.16116(17) 0.6457(4) 0.70636(10) 0.0347(6) Uani 1 1 d . .
C15 C 0.27540(17) 0.6466(4) 0.75050(10) 0.0342(6) Uani 1 1 d . .
C16 C 0.33246(18) 0.6457(4) 0.79453(10) 0.0360(6) Uani 1 1 d . .
C17 C 0.2979(2) 0.6346(4) 0.84089(11) 0.0462(8) Uani 1 1 d . .
H17 H 0.2404 0.6276 0.8429 0.055 Uiso 1 1 calc R U
C18 C 0.3464(2) 0.6337(4) 0.88434(12) 0.0532(8) Uani 1 1 d . .
H18 H 0.3217 0.6273 0.9151 0.064 Uiso 1 1 calc R U
C19 C 0.4311(2) 0.6422(4) 0.88163(11) 0.0461(8) Uani 1 1 d . .
C20 C 0.4679(2) 0.6559(5) 0.83671(12) 0.0549(9) Uani 1 1 d . .
H20 H 0.5255 0.6638 0.8353 0.066 Uiso 1 1 calc R U
C21 C 0.41891(19) 0.6582(4) 0.79321(11) 0.0497(8) Uani 1 1 d . .
H21 H 0.4441 0.6681 0.7626 0.060 Uiso 1 1 calc R U
C22 C 0.37852(18) 0.6347(4) 0.68114(10) 0.0372(6) Uani 1 1 d . .
C23 C 0.4186(2) 0.8000(4) 0.66599(11) 0.0466(8) Uani 1 1 d . .
H23 H 0.3940 0.9198 0.6704 0.056 Uiso 1 1 calc R U
C24 C 0.4948(2) 0.7868(5) 0.64443(12) 0.0527(8) Uani 1 1 d . .
H24 H 0.5217 0.8981 0.6344 0.063 Uiso 1 1 calc R U
C25 C 0.53193(19) 0.6088(5) 0.63758(11) 0.0468(8) Uani 1 1 d . .
C26 C 0.49127(19) 0.4447(5) 0.65294(11) 0.0471(8) Uani 1 1 d . .
H26 H 0.5155 0.3247 0.6485 0.056 Uiso 1 1 calc R U
C27 C 0.41502(18) 0.4574(4) 0.67486(11) 0.0422(7) Uani 1 1 d . .
H27 H 0.3884 0.3465 0.6854 0.051 Uiso 1 1 calc R U
C28 C 0.6240(2) 0.6913(5) 0.56965(11) 0.0513(8) Uani 1 1 d . .
C29 C 0.5617(3) 0.7070(6) 0.53360(13) 0.0750(11) Uani 1 1 d . .
H29 H 0.5102 0.6505 0.5385 0.090 Uiso 1 1 calc R U
C30 C 0.5755(4) 0.8069(7) 0.48976(16) 0.0999(16) Uani 1 1 d . .
H30 H 0.5329 0.8188 0.4656 0.120 Uiso 1 1 calc R U
C31 C 0.6518(4) 0.8881(6) 0.48202(18) 0.1007(17) Uani 1 1 d . .
H31 H 0.6610 0.9542 0.4526 0.121 Uiso 1 1 calc R U
C32 C 0.7134(3) 0.8720(6) 0.51707(18) 0.0930(15) Uani 1 1 d . .
H32 H 0.7651 0.9264 0.5116 0.112 Uiso 1 1 calc R U
C33 C 0.7003(3) 0.7752(6) 0.56127(14) 0.0729(11) Uani 1 1 d . .
H33 H 0.7429 0.7665 0.5854 0.088 Uiso 1 1 calc R U
C34 C 0.6708(2) 0.4662(5) 0.63645(12) 0.0498(8) Uani 1 1 d . .
C35 C 0.7157(2) 0.3418(5) 0.60753(13) 0.0669(10) Uani 1 1 d . .
H35 H 0.7071 0.3407 0.5731 0.080 Uiso 1 1 calc R U
C36 C 0.7733(3) 0.2192(6) 0.62975(16) 0.0789(12) Uani 1 1 d . .
H36 H 0.8040 0.1375 0.6100 0.095 Uiso 1 1 calc R U
C37 C 0.7860(3) 0.2157(6) 0.68020(16) 0.0763(12) Uani 1 1 d . .
H37 H 0.8239 0.1301 0.6949 0.092 Uiso 1 1 calc R U
C38 C 0.7422(2) 0.3396(6) 0.70891(14) 0.0709(11) Uani 1 1 d . .
H38 H 0.7508 0.3390 0.7434 0.085 Uiso 1 1 calc R U
C39 C 0.6859(2) 0.4646(6) 0.68737(12) 0.0605(9) Uani 1 1 d . .
H39 H 0.6573 0.5498 0.7074 0.073 Uiso 1 1 calc R U

loop_
_atom_site_aniso_label
_atom_site_aniso_U_11
_atom_site_aniso_U_22
_atom_site_aniso_U_33
_atom_site_aniso_U_23
_atom_site_aniso_U_13
_atom_site_aniso_U_12
Br1 0.0791(3) 0.0877(3) 0.0477(2) 0.00017(19) -0.0247(2) -0.0042(2)
N1 0.0300(12) 0.0430(13) 0.0323(12) -0.0002(10) 0.0028(10) 0.0006(11)
N2 0.0344(13) 0.0416(14) 0.0365(13) -0.0034(10) 0.0029(11) 0.0023(11)
N3 0.0403(16) 0.086(2) 0.0472(16) 0.0209(14) 0.0149(13) 0.0072(15)
C1 0.0341(15) 0.0360(15) 0.0360(14) -0.0016(12) -0.0016(13) 0.0029(13)
C2 0.0448(18) 0.0394(16) 0.0357(15) 0.0026(13) 0.0000(14) 0.0043(14)
C3 0.052(2) 0.076(2) 0.0349(16) 0.0049(16) -0.0003(16) 0.0081(18)
C4 0.071(3) 0.096(3) 0.0364(18) 0.0048(18) 0.0048(18) 0.008(2)
C5 0.083(3) 0.096(3) 0.0327(17) 0.0020(18) -0.011(2) 0.009(2)
C6 0.061(2) 0.067(2) 0.0441(18) 0.0027(17) -0.0122(18) 0.0040(18)
C7 0.054(2) 0.0371(17) 0.0392(16) 0.0038(13) -0.0032(15) 0.0001(15)
C8 0.0408(18) 0.0440(17) 0.0470(17) 0.0007(14) -0.0077(15) -0.0017(14)
C9 0.045(2) 0.073(2) 0.057(2) -0.0039(18) -0.0111(18) -0.0005(18)
C10 0.034(2) 0.104(3) 0.084(3) -0.008(2) -0.015(2) -0.001(2)
C11 0.036(2) 0.093(3) 0.073(3) -0.013(2) 0.0057(19) 0.0004(19)
C12 0.0349(17) 0.063(2) 0.0533(19) -0.0103(16) 0.0014(16) -0.0022(16)
C13 0.0377(17) 0.0362(16) 0.0487(17) -0.0037(14) -0.0016(14) 0.0028(13)
C14 0.0315(15) 0.0376(16) 0.0351(14) -0.0031(12) 0.0020(12) 0.0012(13)
C15 0.0326(15) 0.0369(16) 0.0331(14) -0.0019(12) 0.0030(12) -0.0005(12)
C16 0.0378(16) 0.0337(15) 0.0362(14) -0.0010(12) -0.0030(13) -0.0020(13)
C17 0.0381(17) 0.062(2) 0.0382(16) 0.0004(15) 0.0015(14) -0.0028(15)
C18 0.050(2) 0.075(2) 0.0355(16) 0.0008(16) 0.0042(15) -0.0047(18)
C19 0.053(2) 0.0478(18) 0.0366(16) -0.0004(14) -0.0073(15) -0.0012(16)
C20 0.0385(18) 0.079(2) 0.0469(19) -0.0020(17) -0.0084(16) -0.0043(17)
C21 0.0382(18) 0.076(2) 0.0348(16) -0.0002(15) 0.0010(14) -0.0053(16)
C22 0.0333(15) 0.0475(18) 0.0310(14) 0.0053(13) 0.0045(12) 0.0026(14)
C23 0.0454(19) 0.0460(18) 0.0489(19) 0.0042(14) 0.0074(16) 0.0014(15)
C24 0.049(2) 0.0493(19) 0.060(2) 0.0105(16) 0.0151(18) -0.0050(16)
C25 0.0372(17) 0.065(2) 0.0385(17) 0.0069(15) 0.0071(14) 0.0017(16)
C26 0.0437(19) 0.0506(19) 0.0474(18) 0.0051(15) 0.0090(15) 0.0088(15)
C27 0.0391(17) 0.0439(18) 0.0439(17) 0.0070(14) 0.0063(14) 0.0024(14)
C28 0.054(2) 0.063(2) 0.0378(17) 0.0070(15) 0.0120(16) 0.0014(17)
C29 0.060(3) 0.114(3) 0.051(2) 0.019(2) 0.002(2) 0.004(2)
C30 0.108(4) 0.141(4) 0.051(2) 0.022(3) 0.003(3) 0.034(3)
C31 0.131(5) 0.100(4) 0.073(3) 0.037(3) 0.043(3) 0.019(3)
C32 0.099(4) 0.104(4) 0.078(3) 0.019(3) 0.037(3) -0.019(3)
C33 0.068(3) 0.092(3) 0.059(2) 0.005(2) 0.016(2) -0.018(2)
C34 0.0379(18) 0.068(2) 0.0440(18) 0.0063(16) 0.0095(15) -0.0009(16)
C35 0.066(3) 0.089(3) 0.046(2) 0.0012(19) 0.0080(19) 0.015(2)
C36 0.074(3) 0.090(3) 0.074(3) 0.000(2) 0.019(2) 0.021(2)
C37 0.054(2) 0.100(3) 0.075(3) 0.027(2) 0.004(2) 0.011(2)
C38 0.049(2) 0.114(3) 0.049(2) 0.016(2) 0.0005(19) 0.004(2)
C39 0.043(2) 0.092(3) 0.047(2) -0.0056(19) 0.0087(17) 0.0040(19)

loop_
_atom_type_symbol
_atom_type_description
_atom_type_scat_dispersion_real
_atom_type_scat_dispersion_imag
_atom_type_scat_source
C C 0.0033 0.0016 'International Tables Vol C Tables 4.2.6.8 and 6.1.1.4'
H H 0.0000 0.0000 'International Tables Vol C Tables 4.2.6.8 and 6.1.1.4'
N N 0.0061 0.0033 'International Tables Vol C Tables 4.2.6.8 and 6.1.1.4'
Br Br -0.2901 2.4595 'International Tables Vol C Tables 4.2.6.8 and 6.1.1.4'

loop_
_geom_angle_atom_site_label_1
_geom_angle_atom_site_label_2
_geom_angle_atom_site_label_3
_geom_angle
C15 N1 C1 106.6(2)
C15 N1 C22 128.7(2)
C1 N1 C22 124.6(2)
C15 N2 C14 105.5(2)
C25 N3 C34 118.8(3)
C25 N3 C28 119.6(3)
C34 N3 C28 121.3(3)
C14 C1 N1 105.5(2)
C14 C1 C2 123.4(3)
N1 C1 C2 131.1(3)
C3 C2 C7 119.5(3)
C3 C2 C1 125.1(3)
C7 C2 C1 115.4(3)
C4 C3 C2 120.7(3)
C4 C3 H3 119.6
C2 C3 H3 119.6
C3 C4 C5 120.6(4)
C3 C4 H4 119.7
C5 C4 H4 119.7
C6 C5 C4 119.8(3)
C6 C5 H5 120.1
C4 C5 H5 120.1
C5 C6 C7 122.6(3)
C5 C6 H6 118.7
C7 C6 H6 118.7
C6 C7 C2 116.8(3)
C6 C7 C8 121.5(3)
C2 C7 C8 121.6(3)
C9 C8 C13 116.4(3)
C9 C8 C7 123.3(3)
C13 C8 C7 120.3(3)
C10 C9 C8 122.0(3)
C10 C9 H9 119.0
C8 C9 H9 119.0
C9 C10 C11 121.3(3)
C9 C10 H10 119.4
C11 C10 H10 119.4
C12 C11 C10 119.0(4)
C12 C11 H11 120.5
C10 C11 H11 120.5
C11 C12 C13 120.7(3)
C11 C12 H12 119.6
C13 C12 H12 119.6
C12 C13 C8 120.6(3)
C12 C13 C14 121.9(3)
C8 C13 C14 117.5(3)
C1 C14 N2 111.1(2)
C1 C14 C13 121.8(3)
N2 C14 C13 127.1(3)
N2 C15 N1 111.4(2)
N2 C15 C16 121.9(3)
N1 C15 C16 126.7(3)
C17 C16 C21 117.2(3)
C17 C16 C15 117.7(3)
C21 C16 C15 125.1(3)
C18 C17 C16 121.9(3)
C18 C17 H17 119.0
C16 C17 H17 119.0
C19 C18 C17 119.3(3)
C19 C18 H18 120.3
C17 C18 H18 120.3
C20 C19 C18 120.8(3)
C20 C19 Br1 119.7(3)
C18 C19 Br1 119.5(2)
C19 C20 C21 119.6(3)
C19 C20 H20 120.2
C21 C20 H20 120.2
C20 C21 C16 121.1(3)
C20 C21 H21 119.5
C16 C21 H21 119.5
C27 C22 C23 120.1(3)
C27 C22 N1 119.2(3)
C23 C22 N1 120.6(3)
C24 C23 C22 119.9(3)
C24 C23 H23 120.1
C22 C23 H23 120.1
C23 C24 C25 120.5(3)
C23 C24 H24 119.7
C25 C24 H24 119.7
C26 C25 C24 119.0(3)
C26 C25 N3 120.0(3)
C24 C25 N3 121.0(3)
C27 C26 C25 120.7(3)
C27 C26 H26 119.7
C25 C26 H26 119.7
C22 C27 C26 119.9(3)
C22 C27 H27 120.1
C26 C27 H27 120.1
C29 C28 C33 118.8(3)
C29 C28 N3 120.9(3)
C33 C28 N3 120.3(3)
C28 C29 C30 120.2(4)
C28 C29 H29 119.9
C30 C29 H29 119.9
C31 C30 C29 120.1(4)
C31 C30 H30 119.9
C29 C30 H30 119.9
C32 C31 C30 120.0(4)
C32 C31 H31 120.0
C30 C31 H31 120.0
C31 C32 C33 120.5(5)
C31 C32 H32 119.7
C33 C32 H32 119.7
C28 C33 C32 120.3(4)
C28 C33 H33 119.8
C32 C33 H33 119.8
C39 C34 C35 118.3(3)
C39 C34 N3 119.9(3)
C35 C34 N3 121.8(3)
C36 C35 C34 120.0(3)
C36 C35 H35 120.0
C34 C35 H35 120.0
C37 C36 C35 121.1(4)
C37 C36 H36 119.4
C35 C36 H36 119.4
C36 C37 C38 119.1(4)
C36 C37 H37 120.5
C38 C37 H37 120.5
C37 C38 C39 120.5(4)
C37 C38 H38 119.7
C39 C38 H38 119.7
C38 C39 C34 121.0(3)
C38 C39 H39 119.5
C34 C39 H39 119.5

loop_
_geom_bond_atom_site_label_1
_geom_bond_atom_site_label_2
_geom_bond_distance
Br1 C19 1.897(3)
N1 C15 1.380(3)
N1 C1 1.393(3)
N1 C22 1.432(4)
N2 C15 1.326(3)
N2 C14 1.378(3)
N3 C25 1.419(4)
N3 C34 1.420(4)
N3 C28 1.421(4)
C1 C14 1.368(4)
C1 C2 1.444(4)
C2 C3 1.404(4)
C2 C7 1.424(4)
C3 C4 1.369(4)
C3 H3 0.9300
C4 C5 1.379(5)
C4 H4 0.9300
C5 C6 1.361(5)
C5 H5 0.9300
C6 C7 1.411(4)
C6 H6 0.9300
C7 C8 1.457(4)
C8 C9 1.407(4)
C8 C13 1.417(4)
C9 C10 1.358(5)
C9 H9 0.9300
C10 C11 1.391(5)
C10 H10 0.9300
C11 C12 1.366(4)
C11 H11 0.9300
C12 C13 1.405(4)
C12 H12 0.9300
C13 C14 1.431(4)
C15 C16 1.472(4)
C16 C17 1.381(4)
C16 C21 1.395(4)
C17 C18 1.380(4)
C17 H17 0.9300
C18 C19 1.368(4)
C18 H18 0.9300
C19 C20 1.364(4)
C20 C21 1.386(4)
C20 H20 0.9300
C21 H21 0.9300
C22 C27 1.377(4)
C22 C23 1.384(4)
C23 C24 1.376(4)
C23 H23 0.9300
C24 C25 1.388(4)
C24 H24 0.9300
C25 C26 1.383(4)
C26 C27 1.381(4)
C26 H26 0.9300
C27 H27 0.9300
C28 C29 1.373(4)
C28 C33 1.383(5)
C29 C30 1.390(5)
C29 H29 0.9300
C30 C31 1.374(7)
C30 H30 0.9300
C31 C32 1.348(6)
C31 H31 0.9300
C32 C33 1.386(5)
C32 H32 0.9300
C33 H33 0.9300
C34 C39 1.380(4)
C34 C35 1.381(5)
C35 C36 1.379(5)
C35 H35 0.9300
C36 C37 1.363(5)
C36 H36 0.9300
C37 C38 1.366(5)
C37 H37 0.9300
C38 C39 1.369(5)
C38 H38 0.9300
C39 H39 0.9300

loop_
_geom_torsion_atom_site_label_1
_geom_torsion_atom_site_label_2
_geom_torsion_atom_site_label_3
_geom_torsion_atom_site_label_4
_geom_torsion
C15 N1 C1 C14 0.9(3)
C22 N1 C1 C14 177.3(2)
C15 N1 C1 C2 -177.9(3)
C22 N1 C1 C2 -1.5(4)
C14 C1 C2 C3 -175.6(3)
N1 C1 C2 C3 3.1(5)
C14 C1 C2 C7 2.8(4)
N1 C1 C2 C7 -178.6(2)
C7 C2 C3 C4 -0.2(5)
C1 C2 C3 C4 178.1(3)
C2 C3 C4 C5 0.9(5)
C3 C4 C5 C6 -1.0(6)
C4 C5 C6 C7 0.4(5)
C5 C6 C7 C2 0.3(5)
C5 C6 C7 C8 -177.2(3)
C3 C2 C7 C6 -0.4(4)
C1 C2 C7 C6 -178.9(2)
C3 C2 C7 C8 177.1(3)
C1 C2 C7 C8 -1.4(4)
C6 C7 C8 C9 -2.3(4)
C2 C7 C8 C9 -179.6(3)
C6 C7 C8 C13 176.6(3)
C2 C7 C8 C13 -0.8(4)
C13 C8 C9 C10 -0.6(5)
C7 C8 C9 C10 178.2(3)
C8 C9 C10 C11 -0.5(6)
C9 C10 C11 C12 1.0(6)
C10 C11 C12 C13 -0.2(5)
C11 C12 C13 C8 -0.9(5)
C11 C12 C13 C14 179.9(3)
C9 C8 C13 C12 1.3(4)
C7 C8 C13 C12 -177.6(3)
C9 C8 C13 C14 -179.4(2)
C7 C8 C13 C14 1.7(4)
N1 C1 C14 N2 -1.1(3)
C2 C1 C14 N2 177.8(2)
N1 C1 C14 C13 179.0(2)
C2 C1 C14 C13 -2.1(4)
C15 N2 C14 C1 0.8(3)
C15 N2 C14 C13 -179.3(3)
C12 C13 C14 C1 178.9(3)
C8 C13 C14 C1 -0.3(4)
C12 C13 C14 N2 -0.9(4)
C8 C13 C14 N2 179.9(2)
C14 N2 C15 N1 -0.2(3)
C14 N2 C15 C16 -179.4(2)
C1 N1 C15 N2 -0.5(3)
C22 N1 C15 N2 -176.6(2)
C1 N1 C15 C16 178.7(2)
C22 N1 C15 C16 2.6(4)
N2 C15 C16 C17 3.4(4)
N1 C15 C16 C17 -175.7(3)
N2 C15 C16 C21 -175.6(3)
N1 C15 C16 C21 5.3(4)
C21 C16 C17 C18 -0.7(4)
C15 C16 C17 C18 -179.7(2)
C16 C17 C18 C19 -0.6(5)
C17 C18 C19 C20 1.5(5)
C17 C18 C19 Br1 -178.8(2)
C18 C19 C20 C21 -1.0(5)
Br1 C19 C20 C21 179.2(2)
C19 C20 C21 C16 -0.3(5)
C17 C16 C21 C20 1.1(4)
C15 C16 C21 C20 -179.9(3)
C15 N1 C22 C27 85.2(4)
C1 N1 C22 C27 -90.4(3)
C15 N1 C22 C23 -97.8(3)
C1 N1 C22 C23 86.6(3)
C27 C22 C23 C24 0.3(5)
N1 C22 C23 C24 -176.7(3)
C22 C23 C24 C25 0.2(5)
C23 C24 C25 C26 -0.3(5)
C23 C24 C25 N3 179.7(3)
C34 N3 C25 C26 -43.5(4)
C28 N3 C25 C26 130.7(3)
C34 N3 C25 C24 136.5(3)
C28 N3 C25 C24 -49.3(4)
C24 C25 C26 C27 -0.1(5)
N3 C25 C26 C27 179.9(3)
C23 C22 C27 C26 -0.7(4)
N1 C22 C27 C26 176.3(3)
C25 C26 C27 C22 0.6(5)
C25 N3 C28 C29 -36.7(5)
C34 N3 C28 C29 137.4(4)
C25 N3 C28 C33 142.3(3)
C34 N3 C28 C33 -43.7(5)
C33 C28 C29 C30 -0.5(6)
N3 C28 C29 C30 178.5(4)
C28 C29 C30 C31 0.9(7)
C29 C30 C31 C32 -0.4(8)
C30 C31 C32 C33 -0.5(8)
C29 C28 C33 C32 -0.4(6)
N3 C28 C33 C32 -179.4(4)
C31 C32 C33 C28 0.9(7)
C25 N3 C34 C39 -45.7(5)
C28 N3 C34 C39 140.2(3)
C25 N3 C34 C35 134.2(4)
C28 N3 C34 C35 -39.9(5)
C39 C34 C35 C36 0.5(6)
N3 C34 C35 C36 -179.4(3)
C34 C35 C36 C37 1.2(6)
C35 C36 C37 C38 -1.7(7)
C36 C37 C38 C39 0.5(6)
C37 C38 C39 C34 1.2(6)
C35 C34 C39 C38 -1.7(5)
N3 C34 C39 C38 178.2(3)
